data_7203592
loop_
_publ_author_name
'Haynes, Delia A.'
'Jones, William'
'Motherwell, W. D. Samuel'

_publ_section_title
;
 Cocrystallisation of succinic and fumaric acids with lutidines: a
 systematic study
;
_journal_issue 11
_journal_name_full CrystEngComm
_journal_page_first 830
_journal_paper_doi 10.1039/b610294h
_journal_volume 8
_journal_year 2006
_chemical_formula_moiety '2(C7 H9 N), C4 H6 O4'
_chemical_formula_sum 'C18 H24 N2 O4'
_chemical_formula_weight 332.39
_chemical_name_common '2,6 lutidine succinic acid co-crystal'
_chemical_name_systematic
;
?
;
_space_group_IT_number 14
_symmetry_cell_setting monoclinic
_symmetry_space_group_name_Hall '-P 2ybc'
_symmetry_space_group_name_H-M 'P 1 21/c 1'
_atom_sites_solution_hydrogens geom
_atom_sites_solution_primary direct
_atom_sites_solution_secondary difmap
_audit_creation_method SHELXL-97
_cell_angle_alpha 90.00
_cell_angle_beta 98.56(3)
_cell_angle_gamma 90.00
_cell_formula_units_Z 4
_cell_length_a 15.733(3)
_cell_length_b 15.106(3)
_cell_length_c 7.6047(15)
_cell_measurement_reflns_used 6344
_cell_measurement_temperature 180(2)
_cell_measurement_theta_max 27.48
_cell_measurement_theta_min 1.02
_cell_volume 1787.2(6)
_computing_cell_refinement 'HKL Scalepack (Otwinowski & Minor 1997)'
_computing_data_collection 'Collect (Nonius B.V. 1998)'
_computing_data_reduction
;
HKL Denzo and Scalepack (Otwinowski & Minor 1997)
;
_computing_publication_material 'SHELXL-97 (Sheldrick 1997)'
_computing_structure_refinement 'SHELXL-97 (Sheldrick 1997)'
_computing_structure_solution 'SIR-92 (Altomare et al. 1994)'
_diffrn_ambient_temperature 180(2)
_diffrn_measured_fraction_theta_full 0.982
_diffrn_measured_fraction_theta_max 0.982
_diffrn_measurement_device_type 'Nonius Kappa CCD'
_diffrn_measurement_method 'Thin slice \w and \f scans'
_diffrn_radiation_source 'fine-focus sealed tube'
_diffrn_radiation_type MoK\a
_diffrn_radiation_wavelength 0.71073
_diffrn_reflns_av_R_equivalents 0.0274
_diffrn_reflns_av_sigmaI/netI 0.0314
_diffrn_reflns_limit_h_max 20
_diffrn_reflns_limit_h_min -20
_diffrn_reflns_limit_k_max 18
_diffrn_reflns_limit_k_min -19
_diffrn_reflns_limit_l_max 9
_diffrn_reflns_limit_l_min -9
_diffrn_reflns_number 9805
_diffrn_reflns_theta_full 27.48
_diffrn_reflns_theta_max 27.48
_diffrn_reflns_theta_min 4.25
_exptl_absorpt_coefficient_mu 0.088
_exptl_absorpt_correction_T_max 0.980
_exptl_absorpt_correction_T_min 0.929
_exptl_absorpt_correction_type multi-scan
_exptl_absorpt_process_details
;
multi-scan from symmetry-related measurements
Sortav (Blessing 1995)
;
_exptl_crystal_colour colourless
_exptl_crystal_density_diffrn 1.235
_exptl_crystal_density_method 'not measured'
_exptl_crystal_description needles
_exptl_crystal_F_000 712
_exptl_crystal_size_max 0.42
_exptl_crystal_size_mid 0.35
_exptl_crystal_size_min 0.23
_refine_diff_density_max 0.188
_refine_diff_density_min -0.142
_refine_diff_density_rms 0.033
_refine_ls_extinction_method none
_refine_ls_goodness_of_fit_ref 1.055
_refine_ls_hydrogen_treatment mixed
_refine_ls_matrix_type full
_refine_ls_number_parameters 229
_refine_ls_number_reflns 4014
_refine_ls_number_restraints 0
_refine_ls_restrained_S_all 1.055
_refine_ls_R_factor_all 0.0531
_refine_ls_R_factor_gt 0.0432
_refine_ls_shift/su_max 0.001
_refine_ls_shift/su_mean 0.000
_refine_ls_structure_factor_coef Fsqd
_refine_ls_weighting_details 'calc w=1/[\s^2^(Fo^2^)+(0.0453P)^2^+0.5256P] where P=(Fo^2^+2Fc^2^)/3'
_refine_ls_weighting_scheme calc
_refine_ls_wR_factor_gt 0.1058
_refine_ls_wR_factor_ref 0.1138
_reflns_number_gt 3379
_reflns_number_total 4014
_reflns_threshold_expression >2sigma(I)
_cod_data_source_file b610294h.txt
_cod_data_source_block wj0511
_cod_original_sg_symbol_H-M P2(1)/c
_cod_database_code 7203592

loop_
_symmetry_equiv_pos_as_xyz
'x, y, z'
'-x, y+1/2, -z+1/2'
'-x, -y, -z'
'x, -y-1/2, z-1/2'

loop_
_atom_site_label
_atom_site_type_symbol
_atom_site_fract_x
_atom_site_fract_y
_atom_site_fract_z
_atom_site_U_iso_or_equiv
_atom_site_adp_type
_atom_site_occupancy
_atom_site_symmetry_multiplicity
_atom_site_calc_flag
_atom_site_refinement_flags
_atom_site_disorder_assembly
_atom_site_disorder_group
N11 N 0.08290(7) -0.18362(7) -0.20629(14) 0.0331(2) Uani 1 1 d . . .
C12 C 0.00214(8) -0.18978(9) -0.16878(17) 0.0355(3) Uani 1 1 d . . .
C13 C -0.03372(9) -0.27106(10) -0.13802(19) 0.0414(3) Uani 1 1 d . . .
H13 H -0.0899 -0.2744 -0.1069 0.050 Uiso 1 1 calc R . .
C14 C 0.01294(10) -0.34680(10) -0.1530(2) 0.0460(4) Uani 1 1 d . . .
H14 H -0.0108 -0.4031 -0.1328 0.055 Uiso 1 1 calc R . .
C15 C 0.09475(9) -0.34050(9) -0.19765(19) 0.0428(3) Uani 1 1 d . . .
H15 H 0.1271 -0.3924 -0.2122 0.051 Uiso 1 1 calc R . .
C16 C 0.12893(8) -0.25746(9) -0.22090(17) 0.0344(3) Uani 1 1 d . . .
C17 C -0.04777(10) -0.10557(10) -0.1648(2) 0.0508(4) Uani 1 1 d . . .
H17A H -0.0314 -0.0762 -0.0499 0.076 Uiso 1 1 calc R . .
H17B H -0.1094 -0.1190 -0.1815 0.076 Uiso 1 1 calc R . .
H17C H -0.0352 -0.0664 -0.2605 0.076 Uiso 1 1 calc R . .
C18 C 0.21844(9) -0.24524(11) -0.2629(2) 0.0450(3) Uani 1 1 d . . .
H18A H 0.2177 -0.2019 -0.3591 0.068 Uiso 1 1 calc R . .
H18B H 0.2402 -0.3019 -0.3002 0.068 Uiso 1 1 calc R . .
H18C H 0.2559 -0.2238 -0.1568 0.068 Uiso 1 1 calc R . .
N21 N 0.41827(6) 0.43604(7) 0.13707(14) 0.0304(2) Uani 1 1 d . . .
C22 C 0.38069(8) 0.51444(8) 0.09178(17) 0.0319(3) Uani 1 1 d . . .
C23 C 0.41926(9) 0.59358(9) 0.15454(18) 0.0377(3) Uani 1 1 d . . .
H23 H 0.3913 0.6484 0.1241 0.045 Uiso 1 1 calc R . .
C24 C 0.49818(10) 0.59194(9) 0.26112(19) 0.0403(3) Uani 1 1 d . . .
H24 H 0.5257 0.6455 0.3030 0.048 Uiso 1 1 calc R . .
C25 C 0.53673(9) 0.51109(9) 0.30620(17) 0.0361(3) Uani 1 1 d . . .
H25 H 0.5911 0.5084 0.3795 0.043 Uiso 1 1 calc R . .
C26 C 0.49511(8) 0.43438(8) 0.24332(16) 0.0306(3) Uani 1 1 d . . .
C27 C 0.29714(9) 0.51333(9) -0.03167(19) 0.0400(3) Uani 1 1 d . . .
H27A H 0.2773 0.4521 -0.0505 0.060 Uiso 1 1 calc R . .
H27B H 0.3052 0.5396 -0.1458 0.060 Uiso 1 1 calc R . .
H27C H 0.2542 0.5476 0.0206 0.060 Uiso 1 1 calc R . .
C28 C 0.53445(9) 0.34519(9) 0.2906(2) 0.0398(3) Uani 1 1 d . . .
H28A H 0.4958 0.3104 0.3533 0.060 Uiso 1 1 calc R . .
H28B H 0.5897 0.3529 0.3676 0.060 Uiso 1 1 calc R . .
H28C H 0.5435 0.3142 0.1818 0.060 Uiso 1 1 calc R . .
O31 O 0.37269(6) 0.27007(6) 0.05370(15) 0.0464(3) Uani 1 1 d . . .
H31 H 0.3774(14) 0.3348(16) 0.073(3) 0.088(7) Uiso 1 1 d . . .
O32 O 0.24074(7) 0.29216(6) -0.09173(16) 0.0512(3) Uani 1 1 d . . .
O33 O 0.24351(7) -0.03590(7) -0.01950(15) 0.0540(3) Uani 1 1 d . . .
O34 O 0.13607(6) -0.02014(6) -0.24439(14) 0.0420(2) Uani 1 1 d . . .
H34 H 0.1241(14) -0.0825(16) -0.223(3) 0.088(7) Uiso 1 1 d . . .
C31 C 0.29740(8) 0.24300(8) -0.02884(17) 0.0317(3) Uani 1 1 d . . .
C32 C 0.29165(8) 0.14366(8) -0.03002(17) 0.0326(3) Uani 1 1 d . . .
H32A H 0.2892 0.1228 0.0926 0.039 Uiso 1 1 calc R . .
H32B H 0.3445 0.1192 -0.0673 0.039 Uiso 1 1 calc R . .
C33 C 0.21459(8) 0.10771(8) -0.15166(17) 0.0315(3) Uani 1 1 d . . .
H33A H 0.1626 0.1398 -0.1282 0.038 Uiso 1 1 calc R . .
H33B H 0.2221 0.1195 -0.2765 0.038 Uiso 1 1 calc R . .
C34 C 0.20086(8) 0.00990(8) -0.12949(17) 0.0323(3) Uani 1 1 d . . .

loop_
_atom_site_aniso_label
_atom_site_aniso_U_11
_atom_site_aniso_U_22
_atom_site_aniso_U_33
_atom_site_aniso_U_23
_atom_site_aniso_U_13
_atom_site_aniso_U_12
N11 0.0328(5) 0.0318(5) 0.0337(5) -0.0029(4) 0.0014(4) -0.0059(4)
C12 0.0332(6) 0.0381(7) 0.0341(6) -0.0065(5) 0.0016(5) -0.0074(5)
C13 0.0362(7) 0.0455(8) 0.0416(7) -0.0040(6) 0.0022(6) -0.0144(6)
C14 0.0474(8) 0.0371(7) 0.0498(8) 0.0039(6) -0.0053(6) -0.0164(6)
C15 0.0434(8) 0.0328(7) 0.0477(8) 0.0008(6) -0.0081(6) -0.0014(6)
C16 0.0337(6) 0.0365(7) 0.0306(6) -0.0001(5) -0.0035(5) -0.0016(5)
C17 0.0409(8) 0.0444(8) 0.0689(11) -0.0101(7) 0.0139(7) -0.0022(6)
C18 0.0360(7) 0.0522(8) 0.0463(8) 0.0027(6) 0.0041(6) 0.0020(6)
N21 0.0310(5) 0.0260(5) 0.0344(5) -0.0007(4) 0.0053(4) -0.0013(4)
C22 0.0344(6) 0.0287(6) 0.0343(6) 0.0017(5) 0.0104(5) 0.0013(5)
C23 0.0463(8) 0.0268(6) 0.0414(7) 0.0006(5) 0.0113(6) 0.0025(5)
C24 0.0491(8) 0.0285(6) 0.0439(7) -0.0063(5) 0.0092(6) -0.0081(6)
C25 0.0359(7) 0.0342(7) 0.0377(7) -0.0035(5) 0.0039(5) -0.0070(5)
C26 0.0312(6) 0.0286(6) 0.0326(6) -0.0009(5) 0.0065(5) -0.0024(5)
C27 0.0372(7) 0.0356(7) 0.0464(8) 0.0041(6) 0.0036(6) 0.0043(6)
C28 0.0349(7) 0.0324(7) 0.0494(8) 0.0007(6) -0.0023(6) 0.0012(5)
O31 0.0359(5) 0.0267(5) 0.0704(7) -0.0037(4) -0.0128(5) -0.0017(4)
O32 0.0405(5) 0.0290(5) 0.0772(8) -0.0010(5) -0.0143(5) 0.0042(4)
O33 0.0608(7) 0.0309(5) 0.0612(7) 0.0083(5) -0.0205(5) -0.0060(5)
O34 0.0374(5) 0.0320(5) 0.0524(6) 0.0032(4) -0.0067(4) -0.0088(4)
C31 0.0300(6) 0.0276(6) 0.0364(6) -0.0021(5) 0.0019(5) 0.0001(5)
C32 0.0307(6) 0.0257(6) 0.0395(7) 0.0000(5) -0.0015(5) 0.0005(5)
C33 0.0297(6) 0.0273(6) 0.0362(6) 0.0000(5) 0.0006(5) -0.0006(5)
C34 0.0304(6) 0.0293(6) 0.0365(6) -0.0010(5) 0.0027(5) -0.0025(5)

loop_
_atom_type_symbol
_atom_type_description
_atom_type_scat_dispersion_real
_atom_type_scat_dispersion_imag
_atom_type_scat_source
C C 0.0033 0.0016 'International Tables Vol C Tables 4.2.6.8 and 6.1.1.4'
H H 0.0000 0.0000 'International Tables Vol C Tables 4.2.6.8 and 6.1.1.4'
N N 0.0061 0.0033 'International Tables Vol C Tables 4.2.6.8 and 6.1.1.4'
O O 0.0106 0.0060 'International Tables Vol C Tables 4.2.6.8 and 6.1.1.4'

loop_
_geom_angle_atom_site_label_1
_geom_angle_atom_site_label_2
_geom_angle_atom_site_label_3
_geom_angle
_geom_angle_site_symmetry_1
_geom_angle_site_symmetry_3
_geom_angle_publ_flag
C16 N11 C12 119.83(11) . . ?
N11 C12 C13 121.19(13) . . ?
N11 C12 C17 117.37(12) . . ?
C13 C12 C17 121.43(13) . . ?
C14 C13 C12 119.22(13) . . ?
C14 C13 H13 120.4 . . ?
C12 C13 H13 120.4 . . ?
C13 C14 C15 119.45(13) . . ?
C13 C14 H14 120.3 . . ?
C15 C14 H14 120.3 . . ?
C14 C15 C16 119.12(14) . . ?
C14 C15 H15 120.4 . . ?
C16 C15 H15 120.4 . . ?
N11 C16 C15 121.10(13) . . ?
N11 C16 C18 116.73(12) . . ?
C15 C16 C18 122.17(13) . . ?
C12 C17 H17A 109.5 . . ?
C12 C17 H17B 109.5 . . ?
H17A C17 H17B 109.5 . . ?
C12 C17 H17C 109.5 . . ?
H17A C17 H17C 109.5 . . ?
H17B C17 H17C 109.5 . . ?
C16 C18 H18A 109.5 . . ?
C16 C18 H18B 109.5 . . ?
H18A C18 H18B 109.5 . . ?
C16 C18 H18C 109.5 . . ?
H18A C18 H18C 109.5 . . ?
H18B C18 H18C 109.5 . . ?
C22 N21 C26 119.31(11) . . ?
N21 C22 C23 121.03(12) . . ?
N21 C22 C27 117.51(11) . . ?
C23 C22 C27 121.44(12) . . ?
C24 C23 C22 119.64(12) . . ?
C24 C23 H23 120.2 . . ?
C22 C23 H23 120.2 . . ?
C23 C24 C25 119.00(12) . . ?
C23 C24 H24 120.5 . . ?
C25 C24 H24 120.5 . . ?
C26 C25 C24 119.14(13) . . ?
C26 C25 H25 120.4 . . ?
C24 C25 H25 120.4 . . ?
N21 C26 C25 121.85(12) . . ?
N21 C26 C28 117.36(11) . . ?
C25 C26 C28 120.79(12) . . ?
C22 C27 H27A 109.5 . . ?
C22 C27 H27B 109.5 . . ?
H27A C27 H27B 109.5 . . ?
C22 C27 H27C 109.5 . . ?
H27A C27 H27C 109.5 . . ?
H27B C27 H27C 109.5 . . ?
C26 C28 H28A 109.5 . . ?
C26 C28 H28B 109.5 . . ?
H28A C28 H28B 109.5 . . ?
C26 C28 H28C 109.5 . . ?
H28A C28 H28C 109.5 . . ?
H28B C28 H28C 109.5 . . ?
C31 O31 H31 114.8(13) . . ?
C34 O34 H34 111.7(13) . . ?
O32 C31 O31 123.85(12) . . ?
O32 C31 C32 124.98(12) . . ?
O31 C31 C32 111.16(10) . . ?
C31 C32 C33 113.84(10) . . ?
C31 C32 H32A 108.8 . . ?
C33 C32 H32A 108.8 . . ?
C31 C32 H32B 108.8 . . ?
C33 C32 H32B 108.8 . . ?
H32A C32 H32B 107.7 . . ?
C34 C33 C32 113.52(10) . . ?
C34 C33 H33A 108.9 . . ?
C32 C33 H33A 108.9 . . ?
C34 C33 H33B 108.9 . . ?
C32 C33 H33B 108.9 . . ?
H33A C33 H33B 107.7 . . ?
O33 C34 O34 123.75(12) . . ?
O33 C34 C33 124.38(11) . . ?
O34 C34 C33 111.87(11) . . ?

loop_
_geom_bond_atom_site_label_1
_geom_bond_atom_site_label_2
_geom_bond_distance
_geom_bond_site_symmetry_2
_geom_bond_publ_flag
N11 C16 1.3435(17) . ?
N11 C12 1.3463(17) . ?
C12 C13 1.3856(19) . ?
C12 C17 1.498(2) . ?
C13 C14 1.373(2) . ?
C13 H13 0.9500 . ?
C14 C15 1.383(2) . ?
C14 H14 0.9500 . ?
C15 C16 1.3864(19) . ?
C15 H15 0.9500 . ?
C16 C18 1.5012(19) . ?
C17 H17A 0.9800 . ?
C17 H17B 0.9800 . ?
C17 H17C 0.9800 . ?
C18 H18A 0.9800 . ?
C18 H18B 0.9800 . ?
C18 H18C 0.9800 . ?
N21 C22 1.3455(16) . ?
N21 C26 1.3506(17) . ?
C22 C23 1.3924(18) . ?
C22 C27 1.4974(19) . ?
C23 C24 1.378(2) . ?
C23 H23 0.9500 . ?
C24 C25 1.3839(19) . ?
C24 H24 0.9500 . ?
C25 C26 1.3810(17) . ?
C25 H25 0.9500 . ?
C26 C28 1.5037(18) . ?
C27 H27A 0.9800 . ?
C27 H27B 0.9800 . ?
C27 H27C 0.9800 . ?
C28 H28A 0.9800 . ?
C28 H28B 0.9800 . ?
C28 H28C 0.9800 . ?
O31 C31 1.3203(15) . ?
O31 H31 0.99(2) . ?
O32 C31 1.2033(16) . ?
O33 C34 1.2089(16) . ?
O34 C34 1.3204(15) . ?
O34 H34 0.98(2) . ?
C31 C32 1.5034(17) . ?
C32 C33 1.5121(17) . ?
C32 H32A 0.9900 . ?
C32 H32B 0.9900 . ?
C33 C34 1.5063(17) . ?
C33 H33A 0.9900 . ?
C33 H33B 0.9900 . ?

loop_
_geom_hbond_atom_site_label_D
_geom_hbond_atom_site_label_H
_geom_hbond_atom_site_label_A
_geom_hbond_distance_DH
_geom_hbond_distance_HA
_geom_hbond_distance_DA
_geom_hbond_angle_DHA
_geom_hbond_site_symmetry_A
O34 H34 N11 0.98(2) 1.67(2) 2.6371(15) 168(2) .
O31 H31 N21 0.99(2) 1.70(2) 2.6582(14) 161(2) .

loop_
_geom_torsion_atom_site_label_1
_geom_torsion_atom_site_label_2
_geom_torsion_atom_site_label_3
_geom_torsion_atom_site_label_4
_geom_torsion
_geom_torsion_site_symmetry_1
_geom_torsion_site_symmetry_2
_geom_torsion_site_symmetry_3
_geom_torsion_site_symmetry_4
_geom_torsion_publ_flag
C16 N11 C12 C13 2.49(19) . . . . ?
C16 N11 C12 C17 -176.46(12) . . . . ?
N11 C12 C13 C14 -2.6(2) . . . . ?
C17 C12 C13 C14 176.35(14) . . . . ?
C12 C13 C14 C15 0.3(2) . . . . ?
C13 C14 C15 C16 2.0(2) . . . . ?
C12 N11 C16 C15 -0.12(19) . . . . ?
C12 N11 C16 C18 -179.98(11) . . . . ?
C14 C15 C16 N11 -2.1(2) . . . . ?
C14 C15 C16 C18 177.72(13) . . . . ?
C26 N21 C22 C23 -0.82(18) . . . . ?
C26 N21 C22 C27 177.78(11) . . . . ?
N21 C22 C23 C24 1.65(19) . . . . ?
C27 C22 C23 C24 -176.90(12) . . . . ?
C22 C23 C24 C25 -1.2(2) . . . . ?
C23 C24 C25 C26 0.0(2) . . . . ?
C22 N21 C26 C25 -0.45(18) . . . . ?
C22 N21 C26 C28 179.86(11) . . . . ?
C24 C25 C26 N21 0.9(2) . . . . ?
C24 C25 C26 C28 -179.45(13) . . . . ?
O32 C31 C32 C33 12.3(2) . . . . ?
O31 C31 C32 C33 -168.91(11) . . . . ?
C31 C32 C33 C34 -170.29(11) . . . . ?
C32 C33 C34 O33 3.85(19) . . . . ?
C32 C33 C34 O34 -176.46(11) . . . . ?

loop_
_cod_related_entry_id
_cod_related_entry_database
_cod_related_entry_code
1 ChemSpider 21149293
